data_7224762
loop_
_publ_author_name
'Liao, Zhuang'
'Wang, Dan'
'Zheng, Jianquan'
'Tan, Hongwei'
'Zheng, Xiangjun'
'Jin, Lin-Pei'

_publ_section_title
;
 A Single Chemosensor for Bimetal Cu(II) and Zn(II) in Aqueous Medium
;
_journal_name_full 'RSC Adv.'
_journal_paper_doi 10.1039/C6RA01030J
_journal_year 2016
_chemical_formula_sum 'C22 H24 N3.2 O2.8 Zn0.8'
_chemical_formula_weight 430.34
_chemical_name_systematic
; 
 ? 
;
_space_group_IT_number 9
_symmetry_cell_setting monoclinic
_symmetry_space_group_name_Hall 'C -2yc'
_symmetry_space_group_name_H-M 'C 1 c 1'
_atom_sites_solution_hydrogens geom
_atom_sites_solution_primary direct
_atom_sites_solution_secondary difmap
_audit_creation_method SHELXL-97
_audit_update_record
;
2016-02-20 deposited with the CCDC.
2016-03-29 downloaded from the CCDC.
;
_cell_angle_alpha 90.00
_cell_angle_beta 117.913(2)
_cell_angle_gamma 90.00
_cell_formula_units_Z 10
_cell_length_a 20.646(2)
_cell_length_b 18.537(2)
_cell_length_c 15.4375(18)
_cell_measurement_reflns_used 2254
_cell_measurement_temperature 296(2)
_cell_measurement_theta_max 21.02
_cell_measurement_theta_min 2.50
_cell_volume 5220.8(10)
_computing_cell_refinement 'Bruker SMART'
_computing_data_collection 'Bruker SMART'
_computing_data_reduction 'Bruker SAINT'
_computing_molecular_graphics 'Bruker SHELXTL'
_computing_publication_material 'Bruker SHELXTL'
_computing_structure_refinement 'SHELXL-97 (Sheldrick, 1997)'
_computing_structure_solution 'SHELXS-97 (Sheldrick, 1990)'
_diffrn_ambient_temperature 296(2)
_diffrn_measured_fraction_theta_full 0.996
_diffrn_measured_fraction_theta_max 0.996
_diffrn_measurement_device_type 'CCD area detector'
_diffrn_measurement_method 'phi and omega scans'
_diffrn_radiation_monochromator graphite
_diffrn_radiation_source 'fine-focus sealed tube'
_diffrn_radiation_type MoK\a
_diffrn_radiation_wavelength 0.71073
_diffrn_reflns_av_R_equivalents 0.0613
_diffrn_reflns_av_sigmaI/netI 0.0843
_diffrn_reflns_limit_h_max 24
_diffrn_reflns_limit_h_min -22
_diffrn_reflns_limit_k_max 22
_diffrn_reflns_limit_k_min -21
_diffrn_reflns_limit_l_max 18
_diffrn_reflns_limit_l_min -18
_diffrn_reflns_number 14747
_diffrn_reflns_theta_full 25.42
_diffrn_reflns_theta_max 25.42
_diffrn_reflns_theta_min 1.57
_exptl_absorpt_coefficient_mu 0.979
_exptl_absorpt_correction_T_max 0.9000
_exptl_absorpt_correction_T_min 0.8062
_exptl_absorpt_correction_type multi-scan
_exptl_absorpt_process_details SADABS
_exptl_crystal_colour orange
_exptl_crystal_density_diffrn 1.369
_exptl_crystal_density_method 'not measured'
_exptl_crystal_description rod
_exptl_crystal_F_000 2248
_exptl_crystal_size_max 0.23
_exptl_crystal_size_mid 0.16
_exptl_crystal_size_min 0.11
_refine_diff_density_max 0.410
_refine_diff_density_min -0.530
_refine_diff_density_rms 0.070
_refine_ls_abs_structure_details 'Flack H D (1983), Acta Cryst. A39, 876-881'
_refine_ls_abs_structure_Flack 0.00
_refine_ls_extinction_method none
_refine_ls_goodness_of_fit_ref 1.022
_refine_ls_hydrogen_treatment mixed
_refine_ls_matrix_type full
_refine_ls_number_parameters 658
_refine_ls_number_reflns 7163
_refine_ls_number_restraints 2
_refine_ls_restrained_S_all 1.022
_refine_ls_R_factor_all 0.1019
_refine_ls_R_factor_gt 0.0475
_refine_ls_shift/su_max 0.000
_refine_ls_shift/su_mean 0.000
_refine_ls_structure_factor_coef Fsqd
_refine_ls_weighting_details 'calc w=1/[\s^2^(Fo^2^)+(0.0488P)^2^+0.1119P] where P=(Fo^2^+2Fc^2^)/3'
_refine_ls_weighting_scheme calc
_refine_ls_wR_factor_gt 0.0942
_refine_ls_wR_factor_ref 0.1153
_reflns_number_gt 4439
_reflns_number_total 7163
_reflns_threshold_expression >2sigma(I)
_cod_data_source_file c6ra01030j2.cif
_cod_data_source_block 2
_cod_depositor_comments
;
The following automatic conversions were performed:

'_symmetry_cell_setting' value 'Monoclinic' changed to 'monoclinic'
according to
/usr/data/users/saulius/crontab/automatic-downloads/rss-feeds/RSC/lib/dictionaries/cif_core.dic
dictionary named 'cif_core.dic' version 2.4.2 from 2011-04-26.

'_exptl_absorpt_correction_type' value 'Multi-scan' changed to
'multi-scan' according to
/usr/data/users/saulius/crontab/automatic-downloads/rss-feeds/RSC/lib/dictionaries/cif_core.dic
dictionary named 'cif_core.dic' version 2.4.2 from 2011-04-26.

Automatic conversion script
Id: cif_fix_values 4268 2015-11-12 08:31:59Z antanas 
;
_cod_original_cell_volume 5220.7(10)
_cod_original_sg_symbol_H-M Cc
_cod_original_formula_sum 'C22 H24 N3.20 O2.80 Zn0.80'
_cod_database_code 7224762

loop_
_symmetry_equiv_pos_as_xyz
'x, y, z'
'x, -y, z+1/2'
'x+1/2, y+1/2, z'
'x+1/2, -y+1/2, z+1/2'

loop_
_atom_site_label
_atom_site_type_symbol
_atom_site_fract_x
_atom_site_fract_y
_atom_site_fract_z
_atom_site_U_iso_or_equiv
_atom_site_adp_type
_atom_site_occupancy
_atom_site_symmetry_multiplicity
_atom_site_calc_flag
_atom_site_refinement_flags
C1 C 0.3836(9) 0.0666(9) 0.9290(12) 0.075(6) Uani 1 1 d .
H32A H 0.4082 0.1028 0.9781 0.113 Uiso 1 1 calc R
H32B H 0.3623 0.0314 0.9538 0.113 Uiso 1 1 calc R
H32C H 0.3457 0.0888 0.8713 0.113 Uiso 1 1 calc R
C2 C 0.4367(11) 0.0311(11) 0.9044(14) 0.089(6) Uani 1 1 d .
H31A H 0.4118 -0.0070 0.8574 0.106 Uiso 1 1 calc R
H31B H 0.4746 0.0089 0.9631 0.106 Uiso 1 1 calc R
C3 C 0.5343(13) 0.1953(12) 0.9609(14) 0.125(8) Uani 1 1 d .
H34A H 0.5051 0.2238 0.9038 0.188 Uiso 1 1 calc R
H34B H 0.5815 0.2176 0.9976 0.188 Uiso 1 1 calc R
H34C H 0.5103 0.1922 1.0011 0.188 Uiso 1 1 calc R
C4 C 0.5438(9) 0.1221(9) 0.9305(13) 0.063(5) Uani 1 1 d .
H33A H 0.5710 0.0934 0.9891 0.076 Uiso 1 1 calc R
H33B H 0.5735 0.1258 0.8973 0.076 Uiso 1 1 calc R
C5 C 0.4371(9) 0.1064(10) 0.7649(12) 0.051(5) Uani 1 1 d .
C6 C 0.3726(10) 0.0694(9) 0.6990(14) 0.048(5) Uani 1 1 d .
H29 H 0.3555 0.0335 0.7251 0.058 Uiso 1 1 calc R
C7 C 0.3361(5) 0.0811(7) 0.6071(10) 0.029(3) Uani 1 1 d .
C8 C 0.3667(9) 0.1313(9) 0.5581(12) 0.038(4) Uani 1 1 d .
C9 C 0.4301(10) 0.1710(10) 0.6310(13) 0.059(5) Uani 1 1 d .
H26 H 0.4479 0.2081 0.6077 0.071 Uiso 1 1 calc R
C10 C 0.4658(10) 0.1590(9) 0.7301(12) 0.057(5) Uani 1 1 d .
H27 H 0.5073 0.1851 0.7717 0.069 Uiso 1 1 calc R
C11 C 0.3410(6) 0.1481(6) 0.4611(9) 0.032(3) Uani 1 1 d .
H24 H 0.3679 0.1820 0.4468 0.038 Uiso 1 1 calc R
C12 C 0.2678(9) 0.1407(8) 0.2894(10) 0.036(4) Uani 1 1 d .
C13 C 0.2859(9) 0.2095(8) 0.2684(11) 0.049(4) Uani 1 1 d .
H21 H 0.3104 0.2436 0.3171 0.059 Uiso 1 1 calc R
C14 C 0.2654(10) 0.2226(8) 0.1736(14) 0.059(5) Uani 1 1 d .
H20 H 0.2723 0.2694 0.1578 0.071 Uiso 1 1 calc R
C15 C 0.2354(9) 0.1746(9) 0.0979(11) 0.050(4) Uani 1 1 d .
H19 H 0.2282 0.1847 0.0350 0.060 Uiso 1 1 calc R
C16 C 0.2170(8) 0.1102(7) 0.1236(10) 0.043(4) Uani 1 1 d .
H18 H 0.1943 0.0767 0.0736 0.051 Uiso 1 1 calc R
C17 C 0.2280(9) 0.0899(9) 0.2133(11) 0.046(4) Uani 1 1 d .
C18 C 0.2102(8) 0.0191(8) 0.2274(9) 0.029(3) Uani 1 1 d .
C19 C 0.1827(9) -0.0955(8) 0.1950(10) 0.038(4) Uani 1 1 d .
C20 C 0.1725(11) -0.1702(8) 0.1656(13) 0.058(5) Uani 1 1 d .
H44 H 0.1811 -0.1878 0.1155 0.070 Uiso 1 1 calc R
C21 C 0.1491(11) -0.2128(9) 0.2177(14) 0.070(6) Uani 1 1 d .
H45 H 0.1366 -0.2599 0.1956 0.085 Uiso 1 1 calc R
C22 C 0.1418(9) -0.1945(9) 0.2975(12) 0.065(5) Uani 1 1 d .
H46 H 0.1272 -0.2287 0.3290 0.078 Uiso 1 1 calc R
C23 C 0.1565(8) -0.1237(9) 0.3320(12) 0.040(4) Uani 1 1 d .
H47 H 0.1534 -0.1101 0.3879 0.048 Uiso 1 1 calc R
C24 C 0.1755(6) -0.0752(8) 0.2822(10) 0.029(4) Uani 1 1 d .
C25 C 0.0836(7) 0.0757(10) 0.4023(11) 0.050(4) Uani 1 1 d .
C26 C 0.0126(11) 0.0897(11) 0.3953(19) 0.111(8) Uani 1 1 d .
H2A1 H -0.0218 0.0545 0.3532 0.166 Uiso 1 1 calc R
H2A2 H -0.0035 0.1371 0.3688 0.166 Uiso 1 1 calc R
H2A3 H 0.0159 0.0869 0.4593 0.166 Uiso 1 1 calc R
C27 C 0.5405(9) 0.3216(8) 0.6548(11) 0.077(4) Uani 1 1 d .
H4A2 H 0.4987 0.2938 0.6463 0.116 Uiso 1 1 calc R
H4A3 H 0.5552 0.3529 0.7104 0.116 Uiso 1 1 calc R
H4A4 H 0.5801 0.2897 0.6653 0.116 Uiso 1 1 calc R
C28 C 0.481(3) 0.4397(10) 0.591(5) 0.37(3) Uani 1 1 d .
H8A1 H 0.4438 0.4664 0.5368 0.557 Uiso 1 1 calc R
H8A2 H 0.5187 0.4719 0.6331 0.557 Uiso 1 1 calc R
H8A3 H 0.4589 0.4170 0.6267 0.557 Uiso 1 1 calc R
C29 C 0.5171(17) 0.375(2) 0.547(5) 0.34(4) Uani 1 1 d .
H6A H 0.5503 0.3848 0.5190 0.414 Uiso 1 1 calc R
C30 C 0.2446(7) 0.4092(7) 0.4211(9) 0.024(3) Uani 1 1 d .
C31 C 0.2655(10) 0.3899(9) 0.5224(11) 0.058(5) Uani 1 1 d .
H14 H 0.2895 0.4215 0.5746 0.070 Uiso 1 1 calc R
C32 C 0.2464(12) 0.3201(9) 0.5339(13) 0.073(6) Uani 1 1 d .
H15 H 0.2620 0.3044 0.5978 0.087 Uiso 1 1 calc R
C33 C 0.2063(9) 0.2711(8) 0.4596(10) 0.046(4) Uani 1 1 d .
H16 H 0.1897 0.2273 0.4708 0.056 Uiso 1 1 calc R
C34 C 0.1932(9) 0.2942(7) 0.3654(10) 0.040(4) Uani 1 1 d .
H17 H 0.1700 0.2616 0.3141 0.048 Uiso 1 1 calc R
C35 C 0.2111(8) 0.3586(8) 0.3431(11) 0.034(4) Uani 1 1 d .
C36 C 0.2668(8) 0.4843(8) 0.4062(12) 0.037(4) Uani 1 1 d .
C37 C 0.2943(8) 0.6019(8) 0.4318(11) 0.039(4) Uani 1 1 d .
C38 C 0.3097(10) 0.6661(9) 0.4706(14) 0.057(5) Uani 1 1 d .
H41 H 0.3106 0.6755 0.5303 0.068 Uiso 1 1 calc R
C39 C 0.3248(10) 0.7200(8) 0.4204(14) 0.055(5) Uani 1 1 d .
H40 H 0.3295 0.7682 0.4393 0.066 Uiso 1 1 calc R
C40 C 0.3325(9) 0.6965(7) 0.3375(11) 0.051(5) Uani 1 1 d .
H39 H 0.3453 0.7311 0.3045 0.062 Uiso 1 1 calc R
C41 C 0.3230(9) 0.6294(10) 0.3037(12) 0.047(4) Uani 1 1 d .
H38 H 0.3298 0.6166 0.2503 0.057 Uiso 1 1 calc R
C42 C 0.3011(8) 0.5770(8) 0.3559(11) 0.042(4) Uani 1 1 d .
C43 C 0.3870(11) 0.4246(12) 0.2286(17) 0.095(8) Uani 1 1 d .
C44 C 0.4658(8) 0.3993(12) 0.2388(19) 0.123(10) Uani 1 1 d .
H1A1 H 0.4940 0.3765 0.3012 0.185 Uiso 1 1 calc R
H1A2 H 0.4917 0.4406 0.2337 0.185 Uiso 1 1 calc R
H1A3 H 0.4580 0.3657 0.1874 0.185 Uiso 1 1 calc R
C45 C 0.1401(8) 0.3555(8) 0.1760(11) 0.057(5) Uani 1 1 d .
H11 H 0.1102 0.3268 0.1918 0.069 Uiso 1 1 calc R
C46 C 0.1144(9) 0.3677(9) 0.0694(12) 0.040(4) Uani 1 1 d .
C47 C 0.0479(10) 0.3363(9) 0.0079(13) 0.056(5) Uani 1 1 d .
H7 H 0.0248 0.3073 0.0342 0.067 Uiso 1 1 calc R
C48 C 0.0164(10) 0.3471(10) -0.0886(14) 0.059(5) Uani 1 1 d .
H6 H -0.0240 0.3192 -0.1287 0.071 Uiso 1 1 calc R
C49 C 0.0422(9) 0.4006(9) -0.1344(11) 0.042(4) Uani 1 1 d .
C50 C 0.1089(8) 0.4322(9) -0.0696(10) 0.040(4) Uani 1 1 d .
H10 H 0.1312 0.4637 -0.0945 0.048 Uiso 1 1 calc R
C51 C 0.0328(9) 0.4679(7) -0.2750(11) 0.045(4) Uani 1 1 d .
H4A H 0.0509 0.5085 -0.2302 0.054 Uiso 1 1 calc R
H4B H -0.0069 0.4843 -0.3367 0.054 Uiso 1 1 calc R
C52 C 0.0944(11) 0.4347(9) -0.2907(14) 0.097(7) Uani 1 1 d .
H3A H 0.1351 0.4231 -0.2284 0.146 Uiso 1 1 calc R
H3B H 0.1098 0.4686 -0.3245 0.146 Uiso 1 1 calc R
H3C H 0.0769 0.3916 -0.3293 0.146 Uiso 1 1 calc R
C53 C -0.0615(9) 0.3795(12) -0.2968(13) 0.082(7) Uani 1 1 d .
H2A H -0.0870 0.4117 -0.3520 0.098 Uiso 1 1 calc R
H2B H -0.0910 0.3740 -0.2633 0.098 Uiso 1 1 calc R
C54 C -0.0507(8) 0.3099(9) -0.3308(13) 0.070(5) Uani 1 1 d .
H1A H -0.0132 0.3138 -0.3506 0.105 Uiso 1 1 calc R
H1B H -0.0956 0.2945 -0.3855 0.105 Uiso 1 1 calc R
H1C H -0.0361 0.2753 -0.2787 0.105 Uiso 1 1 calc R
C55 C 0.1461(9) 0.4175(8) 0.0387(10) 0.051(4) Uani 1 1 d .
N4 N 0.4724(6) 0.0808(7) 0.8624(9) 0.040(3) Uani 1 1 d .
N1A N 0.2042(7) -0.0360(6) 0.1681(9) 0.040(3) Uani 1 1 d .
H8 H 0.2130 -0.0332 0.1190 0.048 Uiso 1 1 calc R
N2A N 0.1944(6) -0.0069(6) 0.2954(8) 0.029(3) Uani 1 1 d .
N3A N 0.2819(7) 0.1215(7) 0.3848(9) 0.036(3) Uani 1 1 d .
N5 N 0.0075(8) 0.4084(9) -0.2321(11) 0.083(5) Uani 1 1 d .
N2B N 0.2841(7) 0.5011(6) 0.3332(8) 0.037(3) Uani 1 1 d .
N1B N 0.2753(7) 0.5384(6) 0.4691(8) 0.040(3) Uani 1 1 d .
H5 H 0.2704 0.5356 0.5213 0.048 Uiso 1 1 calc R
N3B N 0.1971(7) 0.3793(7) 0.2467(9) 0.032(3) Uani 1 1 d .
O3 O 0.1208(7) 0.1215(7) 0.3853(11) 0.080(4) Uani 1 1 d .
O2 O 0.1107(6) 0.0180(7) 0.4317(8) 0.060(3) Uani 1 1 d .
O1 O 0.2722(5) 0.0484(6) 0.5496(8) 0.045(3) Uani 1 1 d .
O4 O 0.2069(6) 0.4544(5) 0.0892(8) 0.041(3) Uani 1 1 d .
O5 O 0.3645(6) 0.4878(8) 0.2045(9) 0.069(4) Uani 1 1 d .
O6 O 0.3598(5) 0.3763(6) 0.2611(10) 0.074(4) Uani 1 1 d .
O7 O 0.4544(18) 0.3515(14) 0.4999(19) 0.289(17) Uani 1 1 d .
H4A1 H 0.4266 0.3751 0.5132 0.434 Uiso 1 1 calc R
Zn1 Zn 0.27065(5) 0.43959(9) 0.22606(6) 0.0344(4) Uani 1 1 d .
Zn2 Zn 0.20808(5) 0.06067(9) 0.40905(6) 0.0360(4) Uani 1 1 d .

loop_
_atom_site_aniso_label
_atom_site_aniso_U_11
_atom_site_aniso_U_22
_atom_site_aniso_U_33
_atom_site_aniso_U_23
_atom_site_aniso_U_13
_atom_site_aniso_U_12
C1 0.061(10) 0.136(15) 0.045(10) -0.002(9) 0.039(9) -0.043(10)
C2 0.048(9) 0.151(16) 0.031(9) 0.015(10) -0.011(7) 0.013(10)
C3 0.20(2) 0.140(17) 0.078(13) -0.057(11) 0.096(14) -0.083(14)
C4 0.074(11) 0.066(10) 0.037(11) 0.001(8) 0.016(9) 0.012(8)
C5 0.037(8) 0.073(11) 0.025(8) 0.007(7) -0.002(7) -0.002(7)
C6 0.057(10) 0.051(10) 0.055(12) -0.007(7) 0.040(9) -0.017(7)
C7 0.009(5) 0.055(8) 0.027(7) -0.006(6) 0.012(5) -0.022(5)
C8 0.038(8) 0.049(9) 0.029(8) -0.001(6) 0.017(7) -0.019(7)
C9 0.063(11) 0.069(11) 0.030(9) -0.012(7) 0.009(8) -0.037(8)
C10 0.062(10) 0.079(11) 0.024(8) 0.003(7) 0.014(8) -0.036(8)
C11 0.037(7) 0.011(5) 0.030(7) -0.015(5) 0.001(6) -0.023(5)
C12 0.061(10) 0.040(9) 0.027(8) -0.010(6) 0.037(8) -0.002(7)
C13 0.059(10) 0.059(10) 0.036(10) 0.011(7) 0.027(9) -0.018(7)
C14 0.084(11) 0.042(9) 0.075(12) 0.016(8) 0.058(10) 0.010(8)
C15 0.070(10) 0.057(10) 0.020(8) -0.007(7) 0.017(7) -0.006(7)
C16 0.062(9) 0.025(7) 0.030(7) -0.021(5) 0.013(6) -0.016(6)
C17 0.060(10) 0.056(10) 0.033(10) 0.004(8) 0.033(8) 0.002(8)
C18 0.040(8) 0.042(9) 0.006(6) -0.005(6) 0.013(6) 0.004(7)
C19 0.058(9) 0.037(8) 0.019(7) -0.005(5) 0.017(6) 0.010(6)
C20 0.101(14) 0.033(9) 0.045(11) -0.024(8) 0.038(11) -0.010(9)
C21 0.101(13) 0.053(10) 0.054(11) -0.035(8) 0.034(10) -0.040(9)
C22 0.073(10) 0.080(11) 0.051(10) -0.025(8) 0.038(9) -0.049(8)
C23 0.043(9) 0.037(9) 0.033(10) -0.003(7) 0.012(8) -0.009(7)
C24 0.009(5) 0.054(10) 0.025(8) -0.004(6) 0.007(6) -0.009(5)
C25 0.021(6) 0.075(12) 0.049(8) -0.012(7) 0.012(6) 0.016(7)
C26 0.115(16) 0.066(11) 0.18(2) -0.045(12) 0.097(16) -0.021(10)
C27 0.074(8) 0.063(7) 0.076(9) -0.001(6) 0.020(7) 0.009(6)
C28 0.39(5) 0.140(17) 0.57(8) -0.08(4) 0.22(4) 0.12(4)
C29 0.14(2) 0.14(2) 0.55(9) 0.12(3) -0.01(4) 0.04(2)
C30 0.032(6) 0.016(6) 0.021(7) -0.004(5) 0.009(6) -0.005(5)
C31 0.095(12) 0.074(11) 0.027(7) 0.020(6) 0.046(8) 0.008(9)
C32 0.155(17) 0.035(9) 0.048(11) 0.021(7) 0.064(11) 0.010(9)
C33 0.088(10) 0.030(7) 0.026(7) -0.009(6) 0.031(7) -0.031(7)
C34 0.070(10) 0.021(7) 0.034(9) -0.011(6) 0.029(8) 0.010(7)
C35 0.029(8) 0.044(9) 0.031(9) 0.022(7) 0.015(7) 0.012(7)
C36 0.036(8) 0.021(7) 0.048(10) -0.005(6) 0.014(7) 0.002(6)
C37 0.035(7) 0.042(8) 0.032(8) -0.002(6) 0.010(6) -0.018(6)
C38 0.070(12) 0.068(13) 0.039(11) -0.001(8) 0.031(10) -0.005(9)
C39 0.081(11) 0.028(7) 0.057(11) -0.003(6) 0.032(9) 0.008(7)
C40 0.075(10) 0.014(7) 0.056(11) 0.015(6) 0.023(9) 0.014(6)
C41 0.063(11) 0.054(11) 0.032(10) 0.003(8) 0.028(9) -0.004(8)
C42 0.068(9) 0.027(8) 0.023(9) -0.003(6) 0.014(7) 0.013(6)
C43 0.096(14) 0.090(14) 0.127(16) -0.092(13) 0.077(13) -0.067(13)
C44 0.024(7) 0.116(15) 0.23(3) -0.042(15) 0.058(12) -0.006(8)
C45 0.064(11) 0.087(11) 0.057(11) 0.027(8) 0.058(10) 0.018(8)
C46 0.049(9) 0.049(9) 0.026(8) 0.003(6) 0.023(7) 0.003(7)
C47 0.067(12) 0.074(11) 0.043(10) 0.010(8) 0.038(10) -0.025(8)
C48 0.049(10) 0.072(11) 0.048(11) -0.021(8) 0.015(9) -0.034(8)
C49 0.058(9) 0.048(8) 0.032(9) -0.008(6) 0.031(8) -0.025(7)
C50 0.034(8) 0.069(10) 0.008(6) 0.003(6) 0.003(6) -0.012(7)
C51 0.059(8) 0.032(6) 0.036(8) -0.007(5) 0.016(7) -0.016(6)
C52 0.112(16) 0.082(12) 0.063(13) -0.035(9) 0.013(11) 0.011(10)
C53 0.062(10) 0.145(18) 0.029(11) -0.013(9) 0.014(8) -0.063(10)
C54 0.057(8) 0.064(10) 0.072(11) -0.005(8) 0.017(8) 0.008(7)
C55 0.105(11) 0.030(7) 0.017(7) 0.005(5) 0.027(7) 0.024(7)
N4 0.033(5) 0.053(6) 0.024(6) 0.001(4) 0.005(5) -0.001(4)
N1A 0.053(9) 0.032(7) 0.037(8) 0.013(6) 0.024(7) -0.006(6)
N2A 0.037(6) 0.030(6) 0.022(6) -0.017(4) 0.016(5) 0.004(4)
N3A 0.041(7) 0.045(8) 0.032(8) 0.008(6) 0.025(7) 0.003(6)
N5 0.089(10) 0.113(11) 0.030(7) -0.004(7) 0.013(7) -0.059(8)
N2B 0.043(7) 0.045(7) 0.024(6) 0.012(5) 0.016(5) -0.013(5)
N1B 0.061(9) 0.049(8) 0.020(7) -0.023(6) 0.027(7) -0.002(6)
N3B 0.039(7) 0.039(7) 0.016(7) -0.012(5) 0.010(6) -0.010(6)
O3 0.095(9) 0.045(7) 0.125(10) -0.011(6) 0.073(8) 0.011(6)
O2 0.039(7) 0.079(8) 0.056(8) -0.027(6) 0.018(6) -0.029(6)
O1 0.026(5) 0.080(8) 0.023(6) -0.001(5) 0.006(5) -0.015(5)
O4 0.067(7) 0.042(6) 0.023(6) -0.012(4) 0.028(6) -0.026(5)
O5 0.067(8) 0.091(9) 0.057(8) 0.017(6) 0.035(6) 0.027(6)
O6 0.021(5) 0.054(7) 0.131(11) -0.019(6) 0.022(6) -0.018(4)
O7 0.29(4) 0.27(4) 0.28(3) 0.20(3) 0.11(3) 0.13(3)
Zn1 0.0365(10) 0.0459(11) 0.0234(10) -0.0047(8) 0.0160(8) -0.0041(9)
Zn2 0.0418(10) 0.0429(11) 0.0264(11) -0.0063(8) 0.0183(9) -0.0039(9)

loop_
_atom_type_symbol
_atom_type_description
_atom_type_scat_dispersion_real
_atom_type_scat_dispersion_imag
_atom_type_scat_source
C C 0.0033 0.0016 'International Tables Vol C Tables 4.2.6.8 and 6.1.1.4'
H H 0.0000 0.0000 'International Tables Vol C Tables 4.2.6.8 and 6.1.1.4'
N N 0.0061 0.0033 'International Tables Vol C Tables 4.2.6.8 and 6.1.1.4'
O O 0.0106 0.0060 'International Tables Vol C Tables 4.2.6.8 and 6.1.1.4'
Zn Zn 0.2839 1.4301 'International Tables Vol C Tables 4.2.6.8 and 6.1.1.4'

loop_
_geom_angle_atom_site_label_1
_geom_angle_atom_site_label_2
_geom_angle_atom_site_label_3
_geom_angle
C2 C1 H32A 109.5
C2 C1 H32B 109.5
H32A C1 H32B 109.5
C2 C1 H32C 109.5
H32A C1 H32C 109.5
H32B C1 H32C 109.5
C1 C2 N4 114.3(15)
C1 C2 H31A 108.7
N4 C2 H31A 108.7
C1 C2 H31B 108.7
N4 C2 H31B 108.7
H31A C2 H31B 107.6
C4 C3 H34A 109.5
C4 C3 H34B 109.5
H34A C3 H34B 109.5
C4 C3 H34C 109.5
H34A C3 H34C 109.5
H34B C3 H34C 109.5
C3 C4 N4 116.3(15)
C3 C4 H33A 108.2
N4 C4 H33A 108.2
C3 C4 H33B 108.2
N4 C4 H33B 108.2
H33A C4 H33B 107.4
C10 C5 N4 123.6(14)
C10 C5 C6 119.7(15)
N4 C5 C6 116.3(15)
C7 C6 C5 125.7(16)
C7 C6 H29 117.2
C5 C6 H29 117.2
C6 C7 O1 123.0(12)
C6 C7 C8 119.5(11)
O1 C7 C8 117.4(12)
C11 C8 C9 118.4(13)
C11 C8 C7 130.4(12)
C9 C8 C7 111.0(13)
C10 C9 C8 126.7(16)
C10 C9 H26 116.6
C8 C9 H26 116.6
C9 C10 C5 116.4(15)
C9 C10 H27 121.8
C5 C10 H27 121.8
N3A C11 C8 127.4(11)
N3A C11 H24 116.3
C8 C11 H24 116.3
N3A C12 C13 121.6(13)
N3A C12 C17 116.9(13)
C13 C12 C17 121.3(13)
C14 C13 C12 115.7(14)
C14 C13 H21 122.1
C12 C13 H21 122.1
C13 C14 C15 126.9(16)
C13 C14 H20 116.6
C15 C14 H20 116.6
C14 C15 C16 113.4(14)
C14 C15 H19 123.3
C16 C15 H19 123.3
C17 C16 C15 127.3(13)
C17 C16 H18 116.3
C15 C16 H18 116.3
C16 C17 C18 119.3(14)
C16 C17 C12 114.6(14)
C18 C17 C12 125.4(13)
N2A C18 N1A 106.5(12)
N2A C18 C17 129.9(12)
N1A C18 C17 123.6(11)
N1A C19 C20 136.2(15)
N1A C19 C24 105.4(12)
C20 C19 C24 118.1(14)
C21 C20 C19 114.2(15)
C21 C20 H44 122.9
C19 C20 H44 122.9
C22 C21 C20 127.8(15)
C22 C21 H45 116.1
C20 C21 H45 116.1
C21 C22 C23 119.0(15)
C21 C22 H46 120.5
C23 C22 H46 120.5
C24 C23 C22 118.5(15)
C24 C23 H47 120.7
C22 C23 H47 120.7
N2A C24 C23 134.1(14)
N2A C24 C19 103.8(12)
C23 C24 C19 122.0(14)
O2 C25 O3 117.6(13)
O2 C25 C26 117.9(19)
O3 C25 C26 124.3(17)
C25 C26 H2A1 109.5
C25 C26 H2A2 109.5
H2A1 C26 H2A2 109.5
C25 C26 H2A3 109.5
H2A1 C26 H2A3 109.5
H2A2 C26 H2A3 109.5
C29 C27 H4A2 109.5
C29 C27 H4A3 109.5
H4A2 C27 H4A3 109.5
C29 C27 H4A4 109.5
H4A2 C27 H4A4 109.5
H4A3 C27 H4A4 109.5
C29 C28 H8A1 109.5
C29 C28 H8A2 109.5
H8A1 C28 H8A2 109.5
C29 C28 H8A3 109.5
H8A1 C28 H8A3 109.5
H8A2 C28 H8A3 109.5
O7 C29 C28 87(4)
O7 C29 C27 96(3)
C28 C29 C27 90(4)
O7 C29 H6A 124.6
C28 C29 H6A 124.6
C27 C29 H6A 124.6
C35 C30 C31 121.9(12)
C35 C30 C36 122.4(12)
C31 C30 C36 115.5(12)
C32 C31 C30 114.0(14)
C32 C31 H14 123.0
C30 C31 H14 123.0
C31 C32 C33 126.7(14)
C31 C32 H15 116.7
C33 C32 H15 116.7
C32 C33 C34 113.9(13)
C32 C33 H16 123.1
C34 C33 H16 123.1
C35 C34 C33 126.1(13)
C35 C34 H17 117.0
C33 C34 H17 117.0
C34 C35 C30 116.8(12)
C34 C35 N3B 124.0(14)
C30 C35 N3B 119.1(13)
N1B C36 N2B 115.3(13)
N1B C36 C30 121.3(13)
N2B C36 C30 123.3(13)
C38 C37 C42 128.3(16)
C38 C37 N1B 128.0(15)
C42 C37 N1B 103.3(13)
C37 C38 C39 118.2(16)
C37 C38 H41 120.9
C39 C38 H41 120.9
C38 C39 C40 115.4(14)
C38 C39 H40 122.3
C40 C39 H40 122.3
C41 C40 C39 125.5(14)
C41 C40 H39 117.3
C39 C40 H39 117.3
C40 C41 C42 115.6(15)
C40 C41 H38 122.2
C42 C41 H38 122.2
C37 C42 N2B 115.8(13)
C37 C42 C41 116.3(14)
N2B C42 C41 127.8(13)
O5 C43 O6 127.1(18)
O5 C43 C44 120.9(18)
O6 C43 C44 111(2)
C43 C44 H1A1 109.5
C43 C44 H1A2 109.5
H1A1 C44 H1A2 109.5
C43 C44 H1A3 109.5
H1A1 C44 H1A3 109.5
H1A2 C44 H1A3 109.5
N3B C45 C46 127.9(13)
N3B C45 H11 116.1
C46 C45 H11 116.1
C55 C46 C47 122.7(15)
C55 C46 C45 120.9(15)
C47 C46 C45 114.9(14)
C48 C47 C46 120.9(14)
C48 C47 H7 119.5
C46 C47 H7 119.5
C47 C48 C49 123.2(15)
C47 C48 H6 118.4
C49 C48 H6 118.4
N5 C49 C50 126.1(14)
N5 C49 C48 119.6(14)
C50 C49 C48 113.6(15)
C49 C50 C55 122.7(15)
C49 C50 H10 118.7
C55 C50 H10 118.7
N5 C51 C52 105.2(12)
N5 C51 H4A 110.7
C52 C51 H4A 110.7
N5 C51 H4B 110.7
C52 C51 H4B 110.7
H4A C51 H4B 108.8
C51 C52 H3A 109.5
C51 C52 H3B 109.5
H3A C52 H3B 109.5
C51 C52 H3C 109.5
H3A C52 H3C 109.5
H3B C52 H3C 109.5
N5 C53 C54 108.6(17)
N5 C53 H2A 110.0
C54 C53 H2A 110.0
N5 C53 H2B 110.0
C54 C53 H2B 110.0
H2A C53 H2B 108.4
C53 C54 H1A 109.5
C53 C54 H1B 109.5
H1A C54 H1B 109.5
C53 C54 H1C 109.5
H1A C54 H1C 109.5
H1B C54 H1C 109.5
O4 C55 C46 129.5(14)
O4 C55 C50 114.4(13)
C46 C55 C50 116.0(14)
C5 N4 C2 123.6(12)
C5 N4 C4 114.1(13)
C2 N4 C4 120.8(13)
C19 N1A C18 111.0(12)
C19 N1A H8 124.5
C18 N1A H8 124.5
C24 N2A C18 113.2(11)
C24 N2A Zn2 129.1(10)
C18 N2A Zn2 117.7(9)
C11 N3A C12 119.1(12)
C11 N3A Zn2 119.4(9)
C12 N3A Zn2 121.3(10)
C49 N5 C53 126.0(15)
C49 N5 C51 117.5(13)
C53 N5 C51 114.4(14)
C36 N2B C42 98.6(11)
C36 N2B Zn1 125.9(9)
C42 N2B Zn1 134.7(9)
C36 N1B C37 106.7(12)
C36 N1B H5 126.6
C37 N1B H5 126.6
C45 N3B C35 117.7(12)
C45 N3B Zn1 121.5(9)
C35 N3B Zn1 120.7(10)
C25 O3 Zn2 99.7(10)
C25 O2 Zn2 85.5(10)
C7 O1 Zn2 128.8(9)
C55 O4 Zn1 123.5(9)
C43 O5 Zn1 79.2(11)
C43 O6 Zn1 90.0(12)
C29 O7 H4A1 109.5
O4 Zn1 N2B 127.8(5)
O4 Zn1 N3B 94.2(5)
N2B Zn1 N3B 90.5(4)
O4 Zn1 O6 116.5(5)
N2B Zn1 O6 111.5(5)
N3B Zn1 O6 107.0(5)
O4 Zn1 O5 88.6(4)
N2B Zn1 O5 95.9(5)
N3B Zn1 O5 169.4(5)
O6 Zn1 O5 62.8(5)
O1 Zn2 O3 110.6(5)
O1 Zn2 N2A 128.6(5)
O3 Zn2 N2A 115.5(5)
O1 Zn2 N3A 95.2(5)
O3 Zn2 N3A 109.6(5)
N2A Zn2 N3A 89.8(5)
O1 Zn2 O2 88.7(4)
O3 Zn2 O2 57.0(5)
N2A Zn2 O2 97.9(4)
N3A Zn2 O2 166.5(5)

loop_
_geom_bond_atom_site_label_1
_geom_bond_atom_site_label_2
_geom_bond_distance
C1 C2 1.47(3)
C1 H32A 0.9600
C1 H32B 0.9600
C1 H32C 0.9600
C2 N4 1.50(2)
C2 H31A 0.9700
C2 H31B 0.9700
C3 C4 1.48(2)
C3 H34A 0.9600
C3 H34B 0.9600
C3 H34C 0.9600
C4 N4 1.55(2)
C4 H33A 0.9700
C4 H33B 0.9700
C5 C10 1.37(2)
C5 N4 1.413(19)
C5 C6 1.42(2)
C6 C7 1.28(2)
C6 H29 0.9300
C7 O1 1.341(14)
C7 C8 1.511(17)
C8 C11 1.371(19)
C8 C9 1.46(2)
C9 C10 1.37(2)
C9 H26 0.9300
C10 H27 0.9300
C11 N3A 1.331(16)
C11 H24 0.9300
C12 N3A 1.407(17)
C12 C13 1.41(2)
C12 C17 1.43(2)
C13 C14 1.34(2)
C13 H21 0.9300
C14 C15 1.36(2)
C14 H20 0.9300
C15 C16 1.37(2)
C15 H19 0.9300
C16 C17 1.35(2)
C16 H18 0.9300
C17 C18 1.41(2)
C18 N2A 1.327(16)
C18 N1A 1.339(17)
C19 N1A 1.324(18)
C19 C20 1.441(19)
C19 C24 1.471(18)
C20 C21 1.37(2)
C20 H44 0.9300
C21 C22 1.35(2)
C21 H45 0.9300
C22 C23 1.40(2)
C22 H46 0.9300
C23 C24 1.354(19)
C23 H47 0.9300
C24 N2A 1.312(16)
C25 O2 1.195(18)
C25 O3 1.25(2)
C25 C26 1.44(2)
C26 H2A1 0.9600
C26 H2A2 0.9600
C26 H2A3 0.9600
C27 C29 1.80(6)
C27 H4A2 0.9600
C27 H4A3 0.9600
C27 H4A4 0.9600
C28 C29 1.72(7)
C28 H8A1 0.9600
C28 H8A2 0.9600
C28 H8A3 0.9600
C29 O7 1.23(3)
C29 H6A 0.9800
C30 C35 1.424(19)
C30 C31 1.458(18)
C30 C36 1.52(2)
C31 C32 1.39(2)
C31 H14 0.9300
C32 C33 1.39(2)
C32 H15 0.9300
C33 C34 1.415(19)
C33 H16 0.9300
C34 C35 1.343(19)
C34 H17 0.9300
C35 N3B 1.428(17)
C36 N1B 1.349(17)
C36 N2B 1.367(18)
C37 C38 1.30(2)
C37 C42 1.33(2)
C37 N1B 1.443(19)
C38 C39 1.39(2)
C38 H41 0.9300
C39 C40 1.43(2)
C39 H40 0.9300
C40 C41 1.33(2)
C40 H39 0.9300
C41 C42 1.46(2)
C41 H38 0.9300
C42 N2B 1.453(16)
C43 O5 1.25(2)
C43 O6 1.28(2)
C43 C44 1.63(3)
C44 H1A1 0.9600
C44 H1A2 0.9600
C44 H1A3 0.9600
C45 N3B 1.252(19)
C45 C46 1.49(2)
C45 H11 0.9300
C46 C55 1.34(2)
C46 C47 1.38(2)
C47 C48 1.33(2)
C47 H7 0.9300
C48 C49 1.46(2)
C48 H6 0.9300
C49 N5 1.34(2)
C49 C50 1.40(2)
C50 C55 1.502(19)
C50 H10 0.9300
C51 N5 1.501(19)
C51 C52 1.53(2)
C51 H4A 0.9700
C51 H4B 0.9700
C52 H3A 0.9600
C52 H3B 0.9600
C52 H3C 0.9600
C53 N5 1.41(2)
C53 C54 1.45(2)
C53 H2A 0.9700
C53 H2B 0.9700
C54 H1A 0.9600
C54 H1B 0.9600
C54 H1C 0.9600
C55 O4 1.317(19)
N1A H8 0.8600
N2A Zn2 2.065(10)
N3A Zn2 2.065(12)
N2B Zn1 1.920(12)
N1B H5 0.8600
N3B Zn1 2.028(12)
O3 Zn2 2.009(12)
O2 Zn2 2.336(10)
O1 Zn2 1.956(11)
O4 Zn1 1.915(11)
O5 Zn1 2.295(12)
O6 Zn1 2.031(11)
O7 H4A1 0.8200

loop_
_geom_torsion_atom_site_label_1
_geom_torsion_atom_site_label_2
_geom_torsion_atom_site_label_3
_geom_torsion_atom_site_label_4
_geom_torsion
C10 C5 C6 C7 -1(3)
N4 C5 C6 C7 -174.8(15)
C5 C6 C7 O1 -174.4(15)
C5 C6 C7 C8 8(2)
C6 C7 C8 C11 174.6(16)
O1 C7 C8 C11 -3(2)
C6 C7 C8 C9 -11(2)
O1 C7 C8 C9 171.4(14)
C11 C8 C9 C10 -176.0(17)
C7 C8 C9 C10 9(3)
C8 C9 C10 C5 -3(3)
N4 C5 C10 C9 171.3(17)
C6 C5 C10 C9 -2(3)
C9 C8 C11 N3A -175.7(15)
C7 C8 C11 N3A -2(3)
N3A C12 C13 C14 -175.9(14)
C17 C12 C13 C14 -2(2)
C12 C13 C14 C15 -7(3)
C13 C14 C15 C16 9(3)
C14 C15 C16 C17 -3(3)
C15 C16 C17 C18 -175.4(16)
C15 C16 C17 C12 -4(2)
N3A C12 C17 C16 -179.0(14)
C13 C12 C17 C16 7(2)
N3A C12 C17 C18 -9(2)
C13 C12 C17 C18 177.2(15)
C16 C17 C18 N2A -156.7(16)
C12 C17 C18 N2A 33(3)
C16 C17 C18 N1A 21(2)
C12 C17 C18 N1A -148.6(15)
N1A C19 C20 C21 179.6(18)
C24 C19 C20 C21 7(2)
C19 C20 C21 C22 -7(3)
C20 C21 C22 C23 3(3)
C21 C22 C23 C24 2(2)
C22 C23 C24 N2A -177.7(15)
C22 C23 C24 C19 -2(2)
N1A C19 C24 N2A -0.7(15)
C20 C19 C24 N2A 174.1(15)
N1A C19 C24 C23 -177.8(13)
C20 C19 C24 C23 -3(2)
C35 C30 C31 C32 -3(2)
C36 C30 C31 C32 -178.1(15)
C30 C31 C32 C33 -5(3)
C31 C32 C33 C34 9(3)
C32 C33 C34 C35 -5(2)
C33 C34 C35 C30 -2(2)
C33 C34 C35 N3B 179.6(14)
C31 C30 C35 C34 6(2)
C36 C30 C35 C34 -179.2(13)
C31 C30 C35 N3B -175.3(13)
C36 C30 C35 N3B -1(2)
C35 C30 C36 N1B 157.8(13)
C31 C30 C36 N1B -27(2)
C35 C30 C36 N2B -26(2)
C31 C30 C36 N2B 148.4(14)
C42 C37 C38 C39 11(3)
N1B C37 C38 C39 -178.4(16)
C37 C38 C39 C40 -9(3)
C38 C39 C40 C41 3(3)
C39 C40 C41 C42 2(2)
C38 C37 C42 N2B 176.1(17)
N1B C37 C42 N2B 3.5(17)
C38 C37 C42 C41 -5(3)
N1B C37 C42 C41 -178.0(13)
C40 C41 C42 C37 -1(2)
C40 C41 C42 N2B 177.3(14)
N3B C45 C46 C55 -11(2)
N3B C45 C46 C47 -178.0(17)
C55 C46 C47 C48 9(3)
C45 C46 C47 C48 175.4(16)
C46 C47 C48 C49 -10(3)
C47 C48 C49 N5 -179.9(19)
C47 C48 C49 C50 9(3)
N5 C49 C50 C55 -176.6(16)
C48 C49 C50 C55 -6(2)
C47 C46 C55 O4 176.2(16)
C45 C46 C55 O4 11(2)
C47 C46 C55 C50 -6(2)
C45 C46 C55 C50 -171.6(13)
C49 C50 C55 O4 -177.1(15)
C49 C50 C55 C46 5(2)
C10 C5 N4 C2 171.1(17)
C6 C5 N4 C2 -16(2)
C10 C5 N4 C4 5(2)
C6 C5 N4 C4 178.5(14)
C1 C2 N4 C5 -76.4(19)
C1 C2 N4 C4 88.5(17)
C3 C4 N4 C5 73.7(19)
C3 C4 N4 C2 -92.6(19)
C20 C19 N1A C18 -174.2(19)
C24 C19 N1A C18 -0.8(16)
N2A C18 N1A C19 2.1(17)
C17 C18 N1A C19 -176.4(14)
C23 C24 N2A C18 178.6(16)
C19 C24 N2A C18 2.0(15)
C23 C24 N2A Zn2 3(2)
C19 C24 N2A Zn2 -174.1(10)
N1A C18 N2A C24 -2.6(16)
C17 C18 N2A C24 175.7(15)
N1A C18 N2A Zn2 174.0(9)
C17 C18 N2A Zn2 -8(2)
C8 C11 N3A C12 -174.5(14)
C8 C11 N3A Zn2 11(2)
C13 C12 N3A C11 -34(2)
C17 C12 N3A C11 152.0(14)
C13 C12 N3A Zn2 140.5(12)
C17 C12 N3A Zn2 -33.7(17)
C50 C49 N5 C53 -176.5(19)
C48 C49 N5 C53 13(3)
C50 C49 N5 C51 -14(3)
C48 C49 N5 C51 175.6(15)
C54 C53 N5 C49 -92(2)
C54 C53 N5 C51 104.7(18)
C52 C51 N5 C49 87.9(17)
C52 C51 N5 C53 -107.7(18)
N1B C36 N2B C42 -3.3(16)
C30 C36 N2B C42 -179.2(14)
N1B C36 N2B Zn1 -174.6(10)
C30 C36 N2B Zn1 9(2)
C37 C42 N2B C36 -0.4(17)
C41 C42 N2B C36 -178.7(16)
C37 C42 N2B Zn1 169.7(12)
C41 C42 N2B Zn1 -9(2)
N2B C36 N1B C37 5.5(18)
C30 C36 N1B C37 -178.4(13)
C38 C37 N1B C36 -177.8(18)
C42 C37 N1B C36 -5.2(16)
C46 C45 N3B C35 -178.4(14)
C46 C45 N3B Zn1 -2(2)
C34 C35 N3B C45 34(2)
C30 C35 N3B C45 -144.4(14)
C34 C35 N3B Zn1 -142.1(12)
C30 C35 N3B Zn1 39.5(16)
O2 C25 O3 Zn2 5.2(16)
C26 C25 O3 Zn2 -179.3(15)
O3 C25 O2 Zn2 -4.4(14)
C26 C25 O2 Zn2 179.8(15)
C6 C7 O1 Zn2 178.7(12)
C8 C7 O1 Zn2 -4.0(17)
C46 C55 O4 Zn1 4(2)
C50 C55 O4 Zn1 -173.6(9)
O6 C43 O5 Zn1 -9.5(18)
C44 C43 O5 Zn1 -178.6(18)
O5 C43 O6 Zn1 11(2)
C44 C43 O6 Zn1 -179.5(13)
C55 O4 Zn1 N2B -107.2(11)
C55 O4 Zn1 N3B -13.3(11)
C55 O4 Zn1 O6 98.0(11)
C55 O4 Zn1 O5 156.5(11)
C36 N2B Zn1 O4 115.2(12)
C42 N2B Zn1 O4 -52.7(15)
C36 N2B Zn1 N3B 19.5(13)
C42 N2B Zn1 N3B -148.4(14)
C36 N2B Zn1 O6 -89.0(13)
C42 N2B Zn1 O6 103.1(14)
C36 N2B Zn1 O5 -152.0(12)
C42 N2B Zn1 O5 40.1(14)
C45 N3B Zn1 O4 12.2(13)
C35 N3B Zn1 O4 -171.9(10)
C45 N3B Zn1 N2B 140.1(12)
C35 N3B Zn1 N2B -43.9(11)
C45 N3B Zn1 O6 -107.2(12)
C35 N3B Zn1 O6 68.8(11)
C45 N3B Zn1 O5 -93(3)
C35 N3B Zn1 O5 83(3)
C43 O6 Zn1 O4 68.2(10)
C43 O6 Zn1 N2B -90.6(10)
C43 O6 Zn1 N3B 172.0(9)
C43 O6 Zn1 O5 -5.1(9)
C43 O5 Zn1 O4 -115.6(12)
C43 O5 Zn1 N2B 116.5(12)
C43 O5 Zn1 N3B -10(3)
C43 O5 Zn1 O6 5.3(10)
C7 O1 Zn2 O3 -103.3(12)
C7 O1 Zn2 N2A 103.8(12)
C7 O1 Zn2 N3A 9.9(12)
C7 O1 Zn2 O2 -157.1(12)
C25 O3 Zn2 O1 -77.0(10)
C25 O3 Zn2 N2A 79.8(11)
C25 O3 Zn2 N3A 179.3(9)
C25 O3 Zn2 O2 -2.8(9)
C24 N2A Zn2 O1 56.4(14)
C18 N2A Zn2 O1 -119.5(10)
C24 N2A Zn2 O3 -95.3(12)
C18 N2A Zn2 O3 88.7(11)
C24 N2A Zn2 N3A 153.0(12)
C18 N2A Zn2 N3A -23.0(11)
C24 N2A Zn2 O2 -38.2(13)
C18 N2A Zn2 O2 145.8(10)
C11 N3A Zn2 O1 -12.7(11)
C12 N3A Zn2 O1 173.0(11)
C11 N3A Zn2 O3 101.4(11)
C12 N3A Zn2 O3 -73.0(11)
C11 N3A Zn2 N2A -141.5(11)
C12 N3A Zn2 N2A 44.2(11)
C11 N3A Zn2 O2 94(2)
C12 N3A Zn2 O2 -81(2)
C25 O2 Zn2 O1 118.6(9)
C25 O2 Zn2 O3 2.9(9)
C25 O2 Zn2 N2A -112.5(9)
C25 O2 Zn2 N3A 12(2)
